data_2006603
loop_
_publ_author_name
'Hoong-Kun Fun'
'Zhong-Lin Lu'
'Chun-Ying Duan'
'Yu-Peng Tian'
'Xiao-Zeng You'
'Yu-Mei Guo'
'Xiao-Yang Gong'

_publ_section_title
;
 <i>p</i>-Nitrobenzaldehyde Isonicotinoylhydrazone
;
_journal_issue 10
_journal_name_full 'Acta Crystallographica Section C'
_journal_page_first 1452
_journal_page_last 1454
_journal_paper_doi 10.1107/S0108270197008135
_journal_volume 53
_journal_year 1997
_chemical_formula_sum 'C13 H10 N4 O3'
_chemical_formula_weight 270.25
_chemical_name_systematic
;
 ?
;
_space_group_IT_number 14
_symmetry_cell_setting monoclinic
_symmetry_space_group_name_Hall '-P 2ybc'
_symmetry_space_group_name_H-M 'P 1 21/c 1'
_audit_creation_method SHELXL
_cell_angle_alpha 90.00
_cell_angle_beta 100.510(10)
_cell_angle_gamma 90.00
_cell_formula_units_Z 4
_cell_length_a 7.9570(10)
_cell_length_b 10.6770(10)
_cell_length_c 14.909(2)
_cell_measurement_reflns_used 42
_cell_measurement_temperature 293(2)
_cell_measurement_theta_max 12.47
_cell_measurement_theta_min 5.40
_cell_volume 1245.4(3)
_computing_cell_refinement XSCANS
_computing_data_collection 'XSCANS (Siemens, 1994)'
_computing_data_reduction XSCANS
_computing_molecular_graphics SHELXTL/PC
_computing_publication_material SHELXL93
_computing_structure_refinement SHELXL93
_computing_structure_solution 'SHELXTL/PC (Sheldrick, 1990)'
_diffrn_ambient_temperature 293(2)
_diffrn_measurement_device 'Siemens P4 diffractometer'
_diffrn_measurement_method '\q/2\q scans'
_diffrn_radiation_monochromator graphite
_diffrn_radiation_source 'fine-focus sealed tube'
_diffrn_radiation_type MoK\a
_diffrn_radiation_wavelength 0.71073
_diffrn_reflns_av_R_equivalents 0.0209
_diffrn_reflns_av_sigmaI/netI 0.0466
_diffrn_reflns_limit_h_max 10
_diffrn_reflns_limit_h_min -1
_diffrn_reflns_limit_k_max 13
_diffrn_reflns_limit_k_min -1
_diffrn_reflns_limit_l_max 19
_diffrn_reflns_limit_l_min -19
_diffrn_reflns_number 3846
_diffrn_reflns_theta_max 27.50
_diffrn_reflns_theta_min 2.36
_diffrn_standards_decay_% <3
_diffrn_standards_interval_count 97
_diffrn_standards_number 3
_exptl_absorpt_coefficient_mu 0.107
_exptl_absorpt_correction_type none
_exptl_crystal_colour Yellow
_exptl_crystal_density_diffrn 1.441
_exptl_crystal_density_method 'not measured'
_exptl_crystal_description 'Rectangular slab'
_exptl_crystal_F_000 560
_exptl_crystal_size_max 0.52
_exptl_crystal_size_mid 0.38
_exptl_crystal_size_min 0.28
_refine_diff_density_max 0.18
_refine_diff_density_min -0.18
_refine_ls_extinction_coef 0.016(2)
_refine_ls_extinction_method 'SHELXL93 (Sheldrick, 1993)'
_refine_ls_goodness_of_fit_all 0.903
_refine_ls_goodness_of_fit_obs 1.079
_refine_ls_hydrogen_treatment refall
_refine_ls_matrix_type full
_refine_ls_number_parameters 222
_refine_ls_number_reflns 2871
_refine_ls_number_restraints 0
_refine_ls_restrained_S_all 0.903
_refine_ls_restrained_S_obs 1.079
_refine_ls_R_factor_all 0.0719
_refine_ls_R_factor_obs .0407
_refine_ls_shift/esd_max 0.000
_refine_ls_shift/esd_mean 0.000
_refine_ls_structure_factor_coef Fsqd
_refine_ls_weighting_details 'w = 1/[\s^2^(Fo^2^)+(0.0614P)^2^] where P=(Fo^2^+2Fc^2^)/3'
_refine_ls_weighting_scheme calc
_refine_ls_wR_factor_all 0.1135
_refine_ls_wR_factor_obs .1034
_reflns_number_observed 1756
_reflns_number_total 2871
_reflns_observed_criterion >2sigma(I)
_cod_data_source_file mu1325.cif
_cod_data_source_block lg60
_cod_depositor_comments
;
The following automatic conversions were performed:
'_symmetry_cell_setting' value 'Monoclinic' changed to 'monoclinic'
according to '/home/saulius/struct/CIF-dictionaries/cif_core.dic'
dictionary named 'cif_core.dic' version 2.4.1 from
2010-06-29.

'_geom_bond_publ_flag' value 'Yes' changed to 'yes' according
to '/home/saulius/struct/CIF-dictionaries/cif_core.dic' dictionary named
'cif_core.dic' version 2.4.1 from 2010-06-29 (9 times).

Automatic conversion script
Id: cif_fix_enum 1527 2010-12-29 10:47:43Z saulius 

The following automatic conversions were performed:

'_symmetry_cell_setting' value 'Monoclinic' changed to 'monoclinic'
according to /home/saulius/struct/CIF-dictionaries/cif_core.dic
dictionary named 'cif_core.dic' version 2.4.1 from
2010-06-29.

'_exptl_absorpt_correction_type' value 'None' changed to
'none' according to
/home/saulius/struct/CIF-dictionaries/cif_core.dic dictionary named
'cif_core.dic' version 2.4.1 from 2010-06-29.

'_geom_bond_publ_flag'
value 'Yes' changed to 'yes' according to
/home/saulius/struct/CIF-dictionaries/cif_core.dic dictionary named
'cif_core.dic' version 2.4.1 from 2010-06-29 (9
times).

'_geom_angle_publ_flag' value 'Yes' changed to 'yes'
according to /home/saulius/struct/CIF-dictionaries/cif_core.dic
dictionary named 'cif_core.dic' version 2.4.1 from 2010-06-29 (6
times).

Automatic conversion script
Id: cif_fix_values 1715 2011-07-08 13:25:40Z adriana 

The following automatic conversions were performed:

'_refine_ls_weighting_scheme' value 'calc w =
1/[\s^2^(Fo^2^)+(0.0614P)^2^] where P=(Fo^2^+2Fc^2^)/3' was changed
to 'calc'. New tag '_refine_ls_weighting_details' was created. The
value of the new tag was set to 'w = 1/[\s^2^(Fo^2^)+(0.0614P)^2^]
where P=(Fo^2^+2Fc^2^)/3'.

Automatic conversion script
Id: cif_fix_values 3143 2015-03-26 13:38:13Z robertas 
;
_cod_original_sg_symbol_H-M 'P 21/c'
_cod_database_code 2006603

loop_
_symmetry_equiv_pos_as_xyz
'x, y, z'
'-x, y+1/2, -z+1/2'
'-x, -y, -z'
'x, -y-1/2, z-1/2'

loop_
_atom_site_aniso_label
_atom_site_aniso_U_11
_atom_site_aniso_U_22
_atom_site_aniso_U_33
_atom_site_aniso_U_12
_atom_site_aniso_U_13
_atom_site_aniso_U_23
O1 .1141(11) .0474(7) .0328(6) -.0159(7) .0247(6) -.0049(5)
O2 .1254(13) .0587(8) .0724(9) -.0322(9) .0309(9) .0048(7)
O3 .1014(11) .0932(11) .0396(7) -.0272(9) .0209(7) .0107(7)
N1 .0710(10) .0375(7) .0346(6) .0008(7) .0165(6) .0041(6)
N2 .0554(8) .0362(7) .0289(6) -.0005(6) .0158(6) .0024(5)
N3 .0499(8) .0361(7) .0353(6) .0033(6) .0143(6) .0057(5)
N4 .0609(9) .0545(9) .0445(8) -.0069(8) .0107(7) .0110(7)
C1 .0590(10) .0391(8) .0289(7) .0006(8) .0091(7) -.0006(6)
C2 .0656(11) .0383(8) .0377(8) -.0071(9) .0117(7) .0012(7)
C3 .0787(12) .0392(9) .0281(7) -.0001(9) .0122(8) .0000(7)
C4 .0698(12) .0335(8) .0334(7) -.0048(8) .0097(7) -.0022(6)
C5 .0471(9) .0301(7) .0313(7) .0062(7) .0104(6) .0022(6)
C6 .0549(9) .0337(8) .0306(7) .0037(7) .0122(6) .0022(6)
C7 .0473(9) .0399(8) .0319(7) .0027(7) .0116(7) .0022(6)
C8 .0408(8) .0365(8) .0343(7) .0039(7) .0088(6) .0029(6)
C9 .0629(11) .0437(9) .0303(7) -.0015(8) .0096(7) -.0001(7)
C10 .0598(11) .0387(9) .0389(8) -.0075(8) .0077(7) -.0010(7)
C11 .0434(9) .0414(8) .0355(7) -.0002(7) .0086(6) .0077(6)
C12 .0526(10) .0502(10) .0305(7) -.0010(8) .0123(7) -.0008(7)
C13 .0514(10) .0408(9) .0357(8) -.0043(8) .0094(7) -.0034(7)

loop_
_atom_site_label
_atom_site_fract_x
_atom_site_fract_y
_atom_site_fract_z
_atom_site_U_iso_or_equiv
_atom_site_thermal_displace_type
_atom_site_calc_flag
_atom_site_refinement_flags
_atom_site_occupancy
_atom_site_disorder_group
_atom_site_type_symbol
O1 .4608(2) .28119(11) 1.02738(7) .0634(4) Uani d . 1 . O
O2 -.1058(2) -.47950(13) 1.14317(10) .0839(5) Uani d . 1 . O
O3 -.0470(2) -.35466(14) 1.25639(8) .0771(5) Uani d . 1 . O
N1 .6081(2) .48531(12) .74999(8) .0469(4) Uani d . 1 . N
N2 .3683(2) .13455(12) .92030(8) .0392(3) Uani d . 1 . N
N3 .3055(2) .06088(12) .98285(8) .0396(3) Uani d . 1 . N
N4 -.0498(2) -.38059(14) 1.17689(9) .0532(4) Uani d . 1 . N
C1 .5946(2) .43081(15) .90462(10) .0422(4) Uani d . 1 . C
C2 .6445(2) .5075(2) .83986(10) .0469(4) Uani d . 1 . C
C3 .5178(2) .38198(15) .72371(10) .0484(4) Uani d . 1 . C
C4 .4624(2) .30032(15) .78382(10) .0455(4) Uani d . 1 . C
C5 .5014(2) .32426(13) .87689(9) .0358(3) Uani d . 1 . C
C6 .4428(2) .24493(14) .94882(9) .0392(4) Uani d . 1 . C
C7 .2277(2) -.03750(15) .95135(10) .0392(4) Uani d . 1 . C
C8 .1537(2) -.12283(14) 1.01085(9) .0370(3) Uani d . 1 . C
C9 .0730(2) -.23116(15) .97372(10) .0455(4) Uani d . 1 . C
C10 .0032(2) -.3144(2) 1.02756(10) .0460(4) Uani d . 1 . C
C11 .0175(2) -.28889(14) 1.11882(10) .0399(4) Uani d . 1 . C
C12 .0938(2) -.1809(2) 1.15772(10) .0438(4) Uani d . 1 . C
C13 .1621(2) -.0980(2) 1.10336(10) .0424(4) Uani d . 1 . C
H1 .622(2) .4493(16) .9670(11) .051(5) Uiso d . 1 . H
H2 .712(2) .5832(16) .8571(11) .055(5) Uiso d . 1 . H
H3 .490(2) .3664(15) .6596(11) .057(5) Uiso d . 1 . H
H4 .398(2) .2345(17) .7597(11) .062(5) Uiso d . 1 . H
H7 .2112(19) -.0585(15) .8874(11) .048(4) Uiso d . 1 . H
H9 .066(2) -.2453(17) .9096(12) .068(5) Uiso d . 1 . H
H10 -.052(2) -.3864(16) 1.0027(11) .051(5) Uiso d . 1 . H
H12 .100(2) -.1658(15) 1.2192(11) .050(4) Uiso d . 1 . H
H13 .213(2) -.0236(15) 1.1284(10) .046(4) Uiso d . 1 . H
H1N2 .367(2) .1032(17) .8637(12) .067(6) Uiso d . 1 . H

loop_
_atom_type_symbol
_atom_type_description
_atom_type_scat_dispersion_real
_atom_type_scat_dispersion_imag
_atom_type_scat_source
C C 0.0033 0.0016 'International Tables Vol C Tables 4.2.6.8 and 6.1.1.4'
H H 0.0000 0.0000 'International Tables Vol C Tables 4.2.6.8 and 6.1.1.4'
N N 0.0061 0.0033 'International Tables Vol C Tables 4.2.6.8 and 6.1.1.4'
O O 0.0106 0.0060 'International Tables Vol C Tables 4.2.6.8 and 6.1.1.4'

loop_
_geom_angle_atom_site_label_1
_geom_angle_atom_site_label_2
_geom_angle_atom_site_label_3
_geom_angle
_geom_angle_publ_flag
C3 N1 C2 116.50(13) ?
C6 N2 N3 118.41(12) yes
C7 N3 N2 115.78(12) yes
O3 N4 O2 122.73(15) ?
O3 N4 C11 118.64(14) ?
O2 N4 C11 118.63(14) ?
C2 C1 C5 119.20(14) ?
N1 C2 C1 123.9(2) ?
N1 C3 C4 123.38(14) ?
C3 C4 C5 119.54(15) ?
C1 C5 C4 117.46(14) ?
C1 C5 C6 118.02(12) ?
C4 C5 C6 124.47(14) ?
O1 C6 N2 123.19(14) yes
O1 C6 C5 120.61(14) yes
N2 C6 C5 116.19(12) yes
N3 C7 C8 120.93(13) yes
C9 C8 C13 119.22(14) ?
C9 C8 C7 118.92(13) ?
C13 C8 C7 121.86(14) ?
C10 C9 C8 120.71(14) ?
C11 C10 C9 118.6(2) ?
C10 C11 C12 122.22(14) ?
C10 C11 N4 118.56(14) ?
C12 C11 N4 119.22(13) ?
C13 C12 C11 118.69(14) ?
C12 C13 C8 120.5(2) ?

loop_
_geom_bond_atom_site_label_1
_geom_bond_atom_site_label_2
_geom_bond_site_symmetry_2
_geom_bond_distance
_geom_bond_publ_flag
O1 C6 . 1.217(2) yes
O2 N4 . 1.219(2) yes
O3 N4 . 1.213(2) yes
N1 C3 . 1.336(2) ?
N1 C2 . 1.339(2) ?
N2 C6 . 1.353(2) yes
N2 N3 . 1.381(2) yes
N3 C7 . 1.266(2) yes
N4 C11 . 1.471(2) yes
C1 C2 . 1.379(2) ?
C1 C5 . 1.379(2) ?
C3 C4 . 1.379(2) ?
C4 C5 . 1.389(2) ?
C5 C6 . 1.506(2) yes
C7 C8 . 1.467(2) yes
C8 C9 . 1.388(2) ?
C8 C13 . 1.394(2) ?
C9 C10 . 1.380(2) ?
C10 C11 . 1.372(2) ?
C11 C12 . 1.381(2) ?
C12 C13 . 1.377(2) ?

loop_
_geom_torsion_atom_site_label_1
_geom_torsion_atom_site_label_2
_geom_torsion_atom_site_label_3
_geom_torsion_atom_site_label_4
_geom_torsion
C6 N2 N3 C7 175.74(14)
C3 N1 C2 C1 0.1(3)
C5 C1 C2 N1 -0.1(3)
C2 N1 C3 C4 0.1(3)
N1 C3 C4 C5 -0.3(3)
C2 C1 C5 C4 -0.1(2)
C2 C1 C5 C6 -177.65(14)
C3 C4 C5 C1 0.3(2)
C3 C4 C5 C6 177.6(2)
N3 N2 C6 O1 1.7(2)
N3 N2 C6 C5 -177.20(12)
C1 C5 C6 O1 8.0(2)
C4 C5 C6 O1 -169.3(2)
C1 C5 C6 N2 -173.03(14)
C4 C5 C6 N2 9.6(2)
N2 N3 C7 C8 -179.42(13)
N3 C7 C8 C9 -178.49(15)
N3 C7 C8 C13 1.6(2)
C13 C8 C9 C10 -0.7(2)
C7 C8 C9 C10 179.38(15)
C8 C9 C10 C11 -0.9(3)
C9 C10 C11 C12 2.3(3)
C9 C10 C11 N4 -177.20(15)
O3 N4 C11 C10 -175.4(2)
O2 N4 C11 C10 4.7(2)
O3 N4 C11 C12 5.1(2)
O2 N4 C11 C12 -174.9(2)
C10 C11 C12 C13 -1.9(2)
N4 C11 C12 C13 177.58(15)
C11 C12 C13 C8 0.2(2)
C9 C8 C13 C12 1.1(2)
C7 C8 C13 C12 -178.99(15)

loop_
_cod_related_entry_id
_cod_related_entry_database
_cod_related_entry_code
1 ChemSpider 5259053
